data_4115501
loop_
_publ_author_name
'K. Travis Holman'
'Stephen M. Martin'
'Daniel P. Parker'
'Michael D. Ward'

_publ_section_title
;
 The Generality of Architectural Isomerism in Designer Inclusion
 Frameworks
;
_journal_name_full 'Journal of the American Chemical Society'
_journal_page_first 4421
_journal_page_last 4431
_journal_paper_doi 10.1021/ja0030257
_journal_volume 123
_journal_year 2001
_chemical_formula_sum 'C12 H18 N3 O3 S'
_chemical_formula_weight 284.35
_chemical_name_common 'bis(guanidinium)-1,4-benzenedisulfonate, p-xylene clathrate '
_chemical_name_systematic
; 
 ? 
;
_space_group_IT_number 61
_symmetry_cell_setting orthorhombic
_symmetry_space_group_name_Hall '-P 2ac 2ab'
_symmetry_space_group_name_H-M 'P b c a'
_atom_sites_solution_hydrogens geom
_atom_sites_solution_primary direct
_atom_sites_solution_secondary difmap
_audit_creation_method SHELXL-97
_cell_angle_alpha 90.00
_cell_angle_beta 90.00
_cell_angle_gamma 90.00
_cell_formula_units_Z 8
_cell_length_a 13.4285(9)
_cell_length_b 12.5989(9)
_cell_length_c 17.7850(12)
_cell_measurement_reflns_used 6288
_cell_measurement_temperature 173(2)
_cell_measurement_theta_max 54.1
_cell_measurement_theta_min 5.0
_cell_volume 3008.9(4)
_computing_cell_refinement 'SAINT, Bruker'
_computing_data_collection 'SMART, Bruker (or Siemens)'
_computing_data_reduction 'SAINT, Bruker'
_computing_molecular_graphics 'XSEED, L. Barbour (1999); http://www.lbarbour.com/xseed'
_computing_structure_refinement 'SHELXL-97 (Sheldrick, 1997)'
_computing_structure_solution 'SHELXS-97 (Sheldrick, 1990)'
_diffrn_ambient_temperature 173(2)
_diffrn_measured_fraction_theta_full 1.000
_diffrn_measured_fraction_theta_max 1.000
_diffrn_measurement_device_type 'SMART platform CCD, Bruker (or Siemens)'
_diffrn_measurement_method 'omega scans'
_diffrn_radiation_monochromator graphite
_diffrn_radiation_source 'fine-focus sealed tube'
_diffrn_radiation_type MoK\a
_diffrn_radiation_wavelength 0.71073
_diffrn_reflns_av_R_equivalents 0.0313
_diffrn_reflns_av_sigmaI/netI 0.0199
_diffrn_reflns_limit_h_max 14
_diffrn_reflns_limit_h_min -15
_diffrn_reflns_limit_k_max 10
_diffrn_reflns_limit_k_min -14
_diffrn_reflns_limit_l_max 21
_diffrn_reflns_limit_l_min -16
_diffrn_reflns_number 14650
_diffrn_reflns_theta_full 25.00
_diffrn_reflns_theta_max 25.00
_diffrn_reflns_theta_min 2.29
_exptl_absorpt_coefficient_mu 0.223
_exptl_absorpt_correction_T_max 0.9261
_exptl_absorpt_correction_T_min 0.9064
_exptl_absorpt_correction_type 'simulated psi-scans '
_exptl_absorpt_process_details 'SADABS, G. Sheldrick (1999)'
_exptl_crystal_colour colorless
_exptl_crystal_density_diffrn 1.255
_exptl_crystal_description prism
_exptl_crystal_F_000 1208
_exptl_crystal_size_max 0.45
_exptl_crystal_size_mid 0.42
_exptl_crystal_size_min 0.35
_refine_diff_density_max 0.399
_refine_diff_density_min -0.387
_refine_diff_density_rms 0.045
_refine_ls_extinction_method none
_refine_ls_goodness_of_fit_ref 1.057
_refine_ls_hydrogen_treatment mixed
_refine_ls_matrix_type full
_refine_ls_number_parameters 174
_refine_ls_number_reflns 2640
_refine_ls_number_restraints 0
_refine_ls_restrained_S_all 1.057
_refine_ls_R_factor_all 0.0498
_refine_ls_R_factor_gt 0.0344
_refine_ls_shift/su_max 0.001
_refine_ls_shift/su_mean 0.000
_refine_ls_structure_factor_coef Fsqd
_refine_ls_weighting_details 'calc w=1/[\s^2^(Fo^2^)+(0.0605P)^2^+0.7046P] where P=(Fo^2^+2Fc^2^)/3'
_refine_ls_weighting_scheme calc
_refine_ls_wR_factor_gt 0.0971
_refine_ls_wR_factor_ref 0.1031
_reflns_number_gt 2076
_reflns_number_total 2640
_reflns_threshold_expression >2sigma(I)
_cod_data_source_file ja0030257_03.cif
_cod_data_source_block g:\travis\00072\00072
_cod_database_code 4115501

loop_
_symmetry_equiv_pos_as_xyz
'x, y, z'
'-x+1/2, -y, z+1/2'
'x+1/2, -y+1/2, -z'
'-x, y+1/2, -z+1/2'
'-x, -y, -z'
'x-1/2, y, -z-1/2'
'-x-1/2, y-1/2, z'
'x, -y-1/2, z-1/2'

loop_
_atom_site_label
_atom_site_type_symbol
_atom_site_fract_x
_atom_site_fract_y
_atom_site_fract_z
_atom_site_U_iso_or_equiv
_atom_site_adp_type
_atom_site_occupancy
_atom_site_symmetry_multiplicity
_atom_site_calc_flag
_atom_site_refinement_flags
S1 S 0.09197(3) 0.54433(4) 0.34040(2) 0.02774(16) Uani 1 1 d .
O1 O 0.09526(9) 0.65939(10) 0.33099(7) 0.0314(3) Uani 1 1 d .
O3 O 0.19043(9) 0.49603(10) 0.33841(7) 0.0325(3) Uani 1 1 d .
C2 C 0.08778(14) 0.44884(15) 0.47914(11) 0.0346(4) Uani 1 1 d .
H2 H 0.1477 0.4143 0.4648 0.042 Uiso 1 1 calc R
O2 O 0.02282(9) 0.49409(10) 0.28807(7) 0.0332(3) Uani 1 1 d .
N2 N -0.14714(12) 0.61430(12) 0.23416(10) 0.0397(4) Uani 1 1 d .
H2A H -0.2003 0.5798 0.2187 0.048 Uiso 1 1 calc R
H2B H -0.0983 0.5797 0.2563 0.048 Uiso 1 1 calc R
N3 N -0.21395(11) 0.77009(13) 0.19097(10) 0.0391(4) Uani 1 1 d .
H3A H -0.2099 0.8392 0.1844 0.047 Uiso 1 1 calc R
H3B H -0.2670 0.7354 0.1754 0.047 Uiso 1 1 calc R
C4 C -0.14056(13) 0.71850(15) 0.22414(10) 0.0328(4) Uani 1 1 d .
C1 C 0.04246(13) 0.52083(13) 0.43127(10) 0.0276(4) Uani 1 1 d .
C8 C -0.14747(15) 0.19944(18) 0.42403(12) 0.0455(5) Uani 1 1 d .
C3 C -0.04441(14) 0.57211(15) 0.45153(11) 0.0357(4) Uani 1 1 d .
H3 H -0.0744 0.6215 0.4181 0.043 Uiso 1 1 calc R
N1 N -0.06072(12) 0.76978(12) 0.24769(10) 0.0412(4) Uani 1 1 d .
H1A H -0.0561 0.8389 0.2413 0.049 Uiso 1 1 calc R
H1B H -0.0121 0.7349 0.2698 0.049 Uiso 1 1 calc R
C7 C -0.14433(17) 0.10984(19) 0.37937(12) 0.0516(6) Uani 1 1 d .
H7 H -0.1477 0.1175 0.3263 0.062 Uiso 1 1 calc R
C5 C -0.13151(15) -0.00633(19) 0.48713(13) 0.0476(6) Uani 1 1 d .
C9 C -0.14138(16) 0.1835(2) 0.50127(12) 0.0500(6) Uani 1 1 d .
H9 H -0.1425 0.2433 0.5338 0.060 Uiso 1 1 calc R
C6 C -0.13640(17) 0.00930(19) 0.40992(14) 0.0539(6) Uani 1 1 d .
H6 H -0.1342 -0.0504 0.3774 0.065 Uiso 1 1 calc R
C10 C -0.13372(15) 0.0837(2) 0.53166(12) 0.0500(6) Uani 1 1 d .
H10 H -0.1298 0.0762 0.5847 0.060 Uiso 1 1 calc R
C12 C -0.1538(2) 0.3086(2) 0.39076(15) 0.0652(7) Uani 1 1 d .
H12A H -0.0883 0.3294 0.3714 0.098 Uiso 1 1 calc R
H12B H -0.1749 0.3591 0.4296 0.098 Uiso 1 1 calc R
H12C H -0.2023 0.3087 0.3496 0.098 Uiso 1 1 calc R
C11 C -0.12448(19) -0.1158(2) 0.52061(16) 0.0662(7) Uani 1 1 d .
H11A H -0.1862 -0.1321 0.5476 0.099 Uiso 1 1 calc R
H11B H -0.0682 -0.1186 0.5556 0.099 Uiso 1 1 calc R
H11C H -0.1145 -0.1679 0.4804 0.099 Uiso 1 1 calc R

loop_
_atom_site_aniso_label
_atom_site_aniso_U_11
_atom_site_aniso_U_22
_atom_site_aniso_U_33
_atom_site_aniso_U_23
_atom_site_aniso_U_13
_atom_site_aniso_U_12
S1 0.0285(3) 0.0242(3) 0.0305(3) 0.00286(18) 0.00188(17) -0.00012(17)
O1 0.0354(7) 0.0223(7) 0.0366(7) 0.0053(5) 0.0014(5) -0.0017(5)
O3 0.0289(7) 0.0304(7) 0.0380(7) 0.0038(6) 0.0047(5) 0.0012(5)
C2 0.0318(10) 0.0341(11) 0.0380(10) 0.0062(8) 0.0046(8) 0.0095(8)
O2 0.0371(7) 0.0281(7) 0.0345(7) 0.0000(5) -0.0036(5) -0.0011(5)
N2 0.0332(9) 0.0279(9) 0.0580(11) 0.0058(8) -0.0131(8) -0.0030(7)
N3 0.0339(9) 0.0279(9) 0.0557(10) 0.0029(8) -0.0102(8) -0.0026(7)
C4 0.0307(10) 0.0306(11) 0.0370(10) 0.0010(8) -0.0019(8) -0.0013(8)
C1 0.0280(9) 0.0243(9) 0.0304(9) 0.0017(7) 0.0002(7) -0.0027(7)
C8 0.0344(11) 0.0519(14) 0.0501(13) -0.0069(11) 0.0045(9) -0.0073(9)
C3 0.0361(10) 0.0334(11) 0.0375(11) 0.0107(8) 0.0014(8) 0.0090(8)
N1 0.0363(9) 0.0272(9) 0.0600(11) 0.0048(8) -0.0129(8) -0.0018(7)
C7 0.0579(15) 0.0586(16) 0.0384(12) -0.0056(11) 0.0005(10) -0.0070(12)
C5 0.0319(11) 0.0558(14) 0.0550(14) 0.0031(11) 0.0064(9) -0.0059(10)
C9 0.0441(13) 0.0592(16) 0.0466(13) -0.0158(11) 0.0088(10) -0.0070(11)
C6 0.0606(15) 0.0497(15) 0.0513(14) -0.0138(11) 0.0056(11) -0.0082(11)
C10 0.0393(12) 0.0728(17) 0.0380(12) -0.0026(12) 0.0065(9) -0.0085(11)
C12 0.0675(17) 0.0547(16) 0.0735(18) -0.0015(13) 0.0091(13) -0.0053(13)
C11 0.0531(15) 0.0655(18) 0.0799(19) 0.0153(14) 0.0078(13) -0.0054(12)

loop_
_atom_type_symbol
_atom_type_description
_atom_type_scat_dispersion_real
_atom_type_scat_dispersion_imag
_atom_type_scat_source
C C 0.0033 0.0016 'International Tables Vol C Tables 4.2.6.8 and 6.1.1.4'
H H 0.0000 0.0000 'International Tables Vol C Tables 4.2.6.8 and 6.1.1.4'
N N 0.0061 0.0033 'International Tables Vol C Tables 4.2.6.8 and 6.1.1.4'
O O 0.0106 0.0060 'International Tables Vol C Tables 4.2.6.8 and 6.1.1.4'
S S 0.1246 0.1234 'International Tables Vol C Tables 4.2.6.8 and 6.1.1.4'

loop_
_geom_angle_atom_site_label_1
_geom_angle_atom_site_label_2
_geom_angle_atom_site_label_3
_geom_angle
_geom_angle_site_symmetry_3
O3 S1 O2 112.40(8) .
O3 S1 O1 112.63(7) .
O2 S1 O1 112.14(7) .
O3 S1 C1 107.04(8) .
O2 S1 C1 105.69(8) .
O1 S1 C1 106.37(8) .
C1 C2 C3 119.08(17) 5_566
N3 C4 N1 120.49(17) .
N3 C4 N2 119.82(17) .
N1 C4 N2 119.70(17) .
C3 C1 C2 121.14(17) .
C3 C1 S1 118.45(14) .
C2 C1 S1 120.34(14) .
C7 C8 C9 116.6(2) .
C7 C8 C12 121.6(2) .
C9 C8 C12 121.7(2) .
C1 C3 C2 119.78(17) 5_566
C8 C7 C6 121.7(2) .
C10 C5 C6 116.7(2) .
C10 C5 C11 121.7(2) .
C6 C5 C11 121.6(2) .
C10 C9 C8 121.7(2) .
C7 C6 C5 121.5(2) .
C9 C10 C5 121.8(2) .

loop_
_geom_bond_atom_site_label_1
_geom_bond_atom_site_label_2
_geom_bond_distance
_geom_bond_site_symmetry_2
S1 O3 1.4559(13) .
S1 O2 1.4591(13) .
S1 O1 1.4599(13) .
S1 C1 1.7725(18) .
C2 C1 1.385(2) .
C2 C3 1.389(3) 5_566
N2 C4 1.328(2) .
N3 C4 1.320(2) .
C4 N1 1.320(2) .
C1 C3 1.381(3) .
C8 C7 1.381(3) .
C8 C9 1.391(3) .
C8 C12 1.500(3) .
C3 C2 1.389(3) 5_566
C7 C6 1.382(3) .
C5 C10 1.383(3) .
C5 C6 1.389(3) .
C5 C11 1.505(3) .
C9 C10 1.373(3) .
